data_1514723
loop_
_publ_author_name
'Turner, Joshua'
'Abdalla, Joseph A. B.'
'Bates, Joshua I.'
'Tirfoin, Remi'
'Kelly, Michael J.'
'Phillips, Nicholas'
'Aldridge, Simon'

_publ_section_title
;
 Formation of sub-valent carbenoid ligands by metal-mediated
 dehydrogenation chemistry: coordination and activation of
 H2Ga{(NDippCMe)2CH}
;
_journal_issue 11
_journal_name_full 'Chemical Science'
_journal_page_first 4245
_journal_paper_doi 10.1039/c3sc52133h
_journal_volume 4
_journal_year 2013
_chemical_formula_moiety 'C33 H41 Cl1 Co1 Ga1 N2 O4'
_chemical_formula_sum 'C33 H41 Cl Co Ga N2 O4'
_chemical_formula_weight 693.80
_space_group_IT_number 15
_symmetry_cell_setting monoclinic
_symmetry_space_group_name_Hall '-C 2yc'
_symmetry_space_group_name_H-M 'C 1 2/c 1'
_atom_sites_solution_hydrogens difmap
_atom_sites_solution_primary other
_audit_creation_date 13-05-07
_audit_creation_method CRYSTALS_ver_14.40
_cell_angle_alpha 90
_cell_angle_beta 108.7295(4)
_cell_angle_gamma 90
_cell_formula_units_Z 8
_cell_length_a 21.42720(10)
_cell_length_b 16.89020(10)
_cell_length_c 21.5723(2)
_cell_measurement_reflns_used 8664
_cell_measurement_temperature 150
_cell_measurement_theta_max 27
_cell_measurement_theta_min 5
_cell_volume 7393.79(9)
_computing_cell_refinement 'DENZO/SCALEPACK (Otwinowski & Minor, 1997)'
_computing_data_collection 'COLLECT (Nonius, 2001).'
_computing_data_reduction 'DENZO/SCALEPACK (Otwinowski & Minor, 1997)'
_computing_molecular_graphics 'CAMERON (Watkin et al., 1996)'
_computing_publication_material 'CRYSTALS (Betteridge et al., 2003)'
_computing_structure_refinement 'CRYSTALS (Betteridge et al., 2003)'
_computing_structure_solution 'Superflip (Palatinus & Chapuis, 2007)'
_diffrn_ambient_temperature 150
_diffrn_measured_fraction_theta_full 0.992
_diffrn_measured_fraction_theta_max 0.992
_diffrn_measurement_device Area
_diffrn_measurement_device_type 'Nonius KappaCCD'
_diffrn_measurement_method \w
_diffrn_radiation_monochromator graphite
_diffrn_radiation_type 'Mo K\a'
_diffrn_radiation_wavelength 0.71073
_diffrn_reflns_av_R_equivalents 0.024
_diffrn_reflns_limit_h_max 26
_diffrn_reflns_limit_h_min -27
_diffrn_reflns_limit_k_max 21
_diffrn_reflns_limit_k_min 0
_diffrn_reflns_limit_l_max 28
_diffrn_reflns_limit_l_min 0
_diffrn_reflns_number 121009
_diffrn_reflns_theta_full 26.937
_diffrn_reflns_theta_max 27.486
_diffrn_reflns_theta_min 5.099
_diffrn_standards_number 0
_exptl_absorpt_coefficient_mu 1.283
_exptl_absorpt_correction_T_max 0.78
_exptl_absorpt_correction_T_min 0.71
_exptl_absorpt_correction_type multi-scan
_exptl_absorpt_process_details 'DENZO/SCALEPACK (Otwinowski & Minor, 1997)'
_exptl_crystal_colour colourless
_exptl_crystal_density_diffrn 1.246
_exptl_crystal_density_method 'not measured'
_exptl_crystal_description block
_exptl_crystal_F_000 2880
_exptl_crystal_size_max 0.290
_exptl_crystal_size_mid 0.280
_exptl_crystal_size_min 0.190
_platon_squeeze_details
;
;
_refine_diff_density_max 0.56
_refine_diff_density_min -0.61
_refine_ls_extinction_method None
_refine_ls_goodness_of_fit_ref 0.9727
_refine_ls_hydrogen_treatment constr
_refine_ls_matrix_type full
_refine_ls_number_parameters 379
_refine_ls_number_reflns 8414
_refine_ls_number_restraints 0
_refine_ls_R_factor_all 0.0480
_refine_ls_R_factor_gt 0.0333
_refine_ls_shift/su_max 0.0020093
_refine_ls_shift/su_mean 0.0000365
_refine_ls_structure_factor_coef Fsqd
_refine_ls_weighting_details
;
 Method, part 1, Chebychev polynomial, (Watkin, 1994, Prince, 1982) 
 [weight] = 1.0/[A~0~*T~0~(x)+A~1~*T~1~(x) ... +A~n-1~]*T~n-1~(x)] 
 where A~i~ are the Chebychev coefficients listed below and x= Fcalc/Fmax 
 Method = Robust Weighting (Prince, 1982) 
 W = [weight] * [1-(deltaF/6*sigmaF)^2^]^2^ 
 A~i~ are: 
 14.3 21.4 10.8 2.93 
;
_refine_ls_weighting_scheme calc
_refine_ls_wR_factor_all 0.0992
_refine_ls_wR_factor_gt 0.0816
_refine_ls_wR_factor_ref 0.0992
_reflns_limit_h_max 26
_reflns_limit_h_min -27
_reflns_limit_k_max 21
_reflns_limit_k_min 0
_reflns_limit_l_max 28
_reflns_limit_l_min 0
_reflns_number_gt 6609
_reflns_number_total 8414
_reflns_threshold_expression I>2.0\s(I)
_oxford_diffrn_Wilson_B_factor 1.96
_oxford_diffrn_Wilson_scale 100.54
_oxford_refine_ls_r_factor_ref 0.0480
_oxford_refine_ls_scale 0.11455(3)
_oxford_reflns_number_all 8414
_oxford_reflns_threshold_expression_ref I>0.0\s(I)
_oxford_structure_analysis_title '056jtrt13 in C 2/c'
_cod_data_source_file c3sc52133h.txt
_cod_data_source_block 056jtrt13
_cod_depositor_comments
;
The following automatic conversions were performed:

'_atom_sites_solution_primary' value 'Other' changed to 'other'
according to
/usr/data/users/saulius/automatic-downloads/retrospective/RSC/lib/dictionaries/cif_core.dic
dictionary named 'cif_core.dic' version 2.4.2 from 2011-04-26.

Automatic conversion script
Id: cif_fix_values 2281 2013-09-26 08:29:07Z andrius 
;
_cod_original_sg_symbol_H-M 'C 2/c'
_cod_original_formula_sum 'C33 H41 Cl1 Co1 Ga1 N2 O4'
_cod_database_code 1514723

loop_
_symmetry_equiv_pos_as_xyz
x,y,z
-x,-y,-z
x+1/2,y+1/2,z
-x+1/2,-y+1/2,-z
x,-y,z+1/2
-x,y,-z+1/2
x+1/2,-y+1/2,z+1/2
-x+1/2,y+1/2,-z+1/2

loop_
_atom_site_label
_atom_site_type_symbol
_atom_site_fract_x
_atom_site_fract_y
_atom_site_fract_z
_atom_site_U_iso_or_equiv
_atom_site_occupancy
_atom_site_adp_type
_atom_site_refinement_flags_posn
Ga1 Ga 0.205453(11) 0.606109(14) 0.233125(11) 0.0217 1.0000 Uani .
Cl2 Cl 0.28973(3) 0.52353(3) 0.25202(3) 0.0334 1.0000 Uani .
N3 N 0.20336(9) 0.68434(11) 0.16571(9) 0.0232 1.0000 Uani .
C4 C 0.19408(11) 0.76110(13) 0.17569(11) 0.0252 1.0000 Uani .
C5 C 0.19140(12) 0.79201(14) 0.23500(11) 0.0290 1.0000 Uani .
C6 C 0.20862(11) 0.75652(14) 0.29652(11) 0.0265 1.0000 Uani .
N7 N 0.22196(9) 0.67916(11) 0.30685(9) 0.0237 1.0000 Uani .
C8 C 0.25436(11) 0.65025(14) 0.37280(10) 0.0261 1.0000 Uani .
C9 C 0.21756(12) 0.62891(14) 0.41386(11) 0.0290 1.0000 Uani .
C10 C 0.14444(13) 0.64563(16) 0.39798(12) 0.0336 1.0000 Uani .
C11 C 0.13295(17) 0.70365(19) 0.44818(17) 0.0495 1.0000 Uani .
C12 C 0.10388(14) 0.57085(18) 0.39715(15) 0.0418 1.0000 Uani .
C13 C 0.25161(14) 0.59544(17) 0.47460(12) 0.0376 1.0000 Uani .
C14 C 0.31912(15) 0.58461(19) 0.49404(13) 0.0450 1.0000 Uani .
C15 C 0.35452(14) 0.60903(18) 0.45441(14) 0.0425 1.0000 Uani .
C16 C 0.32333(12) 0.64292(16) 0.39317(12) 0.0326 1.0000 Uani .
C17 C 0.36389(13) 0.67614(19) 0.35262(13) 0.0390 1.0000 Uani .
C18 C 0.38009(16) 0.7638(2) 0.36864(17) 0.0509 1.0000 Uani .
C19 C 0.42734(15) 0.6299(3) 0.36022(18) 0.0595 1.0000 Uani .
C20 C 0.21168(15) 0.81056(15) 0.35311(13) 0.0365 1.0000 Uani .
C21 C 0.18639(14) 0.82027(15) 0.12180(12) 0.0345 1.0000 Uani .
C22 C 0.21065(11) 0.65911(13) 0.10416(10) 0.0245 1.0000 Uani .
C23 C 0.15470(12) 0.64893(14) 0.04790(11) 0.0284 1.0000 Uani .
C24 C 0.16520(14) 0.62081(16) -0.00878(12) 0.0347 1.0000 Uani .
C25 C 0.22718(15) 0.60392(17) -0.01071(13) 0.0388 1.0000 Uani .
C26 C 0.28149(14) 0.61612(16) 0.04404(13) 0.0364 1.0000 Uani .
C27 C 0.27489(12) 0.64406(15) 0.10248(12) 0.0292 1.0000 Uani .
C28 C 0.33618(12) 0.66180(16) 0.16025(12) 0.0328 1.0000 Uani .
C29 C 0.39177(15) 0.6024(2) 0.16639(17) 0.0537 1.0000 Uani .
C30 C 0.35996(16) 0.7463(2) 0.15655(18) 0.0554 1.0000 Uani .
C31 C 0.08464(12) 0.67115(16) 0.04390(12) 0.0328 1.0000 Uani .
C32 C 0.03644(13) 0.60110(19) 0.02316(14) 0.0413 1.0000 Uani .
C33 C 0.05828(15) 0.73869(19) -0.00548(15) 0.0459 1.0000 Uani .
O34 O 0.16160(11) 0.46184(12) 0.10274(10) 0.0445 1.0000 Uani .
C35 C 0.14257(13) 0.48715(14) 0.14226(12) 0.0320 1.0000 Uani .
O36 O 0.04724(11) 0.67182(12) 0.20591(12) 0.0481 1.0000 Uani .
C37 C 0.07266(12) 0.61214(15) 0.20589(12) 0.0314 1.0000 Uani .
O38 O 0.18261(11) 0.43797(14) 0.32725(10) 0.0514 1.0000 Uani .
C39 C 0.15564(13) 0.47167(15) 0.28076(13) 0.0344 1.0000 Uani .
O40 O -0.00578(10) 0.41531(13) 0.16988(13) 0.0531 1.0000 Uani .
C41 C 0.03853(13) 0.45632(16) 0.18375(14) 0.0364 1.0000 Uani .
Co42 Co 0.110603(15) 0.518797(18) 0.205610(15) 0.0249 1.0000 Uani .
H51 H 0.1778 0.8450 0.2337 0.0335 1.0000 Uiso R
H101 H 0.1280 0.6706 0.3545 0.0384 1.0000 Uiso R
H112 H 0.0875 0.7189 0.4342 0.0728 1.0000 Uiso R
H113 H 0.1600 0.7507 0.4521 0.0726 1.0000 Uiso R
H111 H 0.1435 0.6785 0.4910 0.0728 1.0000 Uiso R
H121 H 0.0577 0.5838 0.3876 0.0613 1.0000 Uiso R
H123 H 0.1200 0.5450 0.4399 0.0617 1.0000 Uiso R
H122 H 0.1093 0.5347 0.3646 0.0623 1.0000 Uiso R
H131 H 0.2277 0.5794 0.5026 0.0441 1.0000 Uiso R
H141 H 0.3409 0.5604 0.5346 0.0532 1.0000 Uiso R
H151 H 0.4009 0.6028 0.4685 0.0500 1.0000 Uiso R
H171 H 0.3361 0.6731 0.3064 0.0454 1.0000 Uiso R
H182 H 0.4064 0.7831 0.3439 0.0752 1.0000 Uiso R
H183 H 0.4037 0.7685 0.4142 0.0748 1.0000 Uiso R
H181 H 0.3392 0.7938 0.3578 0.0744 1.0000 Uiso R
H191 H 0.4490 0.6474 0.3294 0.0879 1.0000 Uiso R
H193 H 0.4586 0.6359 0.4045 0.0874 1.0000 Uiso R
H192 H 0.4184 0.5743 0.3535 0.0873 1.0000 Uiso R
H202 H 0.2435 0.7925 0.3931 0.0530 1.0000 Uiso R
H201 H 0.2209 0.8634 0.3427 0.0535 1.0000 Uiso R
H203 H 0.1681 0.8108 0.3582 0.0530 1.0000 Uiso R
H213 H 0.2014 0.8705 0.1399 0.0500 1.0000 Uiso R
H211 H 0.2093 0.8034 0.0928 0.0504 1.0000 Uiso R
H212 H 0.1415 0.8253 0.0978 0.0502 1.0000 Uiso R
H241 H 0.1283 0.6131 -0.0473 0.0397 1.0000 Uiso R
H251 H 0.2331 0.5837 -0.0492 0.0462 1.0000 Uiso R
H261 H 0.3239 0.6051 0.0421 0.0421 1.0000 Uiso R
H281 H 0.3231 0.6573 0.2003 0.0381 1.0000 Uiso R
H292 H 0.4278 0.6098 0.2082 0.0794 1.0000 Uiso R
H291 H 0.4106 0.6081 0.1315 0.0800 1.0000 Uiso R
H293 H 0.3761 0.5484 0.1659 0.0799 1.0000 Uiso R
H303 H 0.3991 0.7568 0.1926 0.0820 1.0000 Uiso R
H301 H 0.3260 0.7830 0.1580 0.0818 1.0000 Uiso R
H302 H 0.3691 0.7540 0.1158 0.0820 1.0000 Uiso R
H311 H 0.0839 0.6896 0.0869 0.0385 1.0000 Uiso R
H321 H -0.0072 0.6203 0.0179 0.0607 1.0000 Uiso R
H323 H 0.0374 0.5800 -0.0185 0.0608 1.0000 Uiso R
H322 H 0.0479 0.5589 0.0560 0.0608 1.0000 Uiso R
H332 H 0.0175 0.7583 -0.0006 0.0674 1.0000 Uiso R
H331 H 0.0897 0.7814 0.0014 0.0676 1.0000 Uiso R
H333 H 0.0486 0.7191 -0.0495 0.0679 1.0000 Uiso R

loop_
_atom_site_aniso_label
_atom_site_aniso_U_11
_atom_site_aniso_U_22
_atom_site_aniso_U_33
_atom_site_aniso_U_23
_atom_site_aniso_U_13
_atom_site_aniso_U_12
Ga1 0.02446(12) 0.02033(12) 0.01948(12) -0.00066(9) 0.00591(9) -0.00034(9)
Cl2 0.0294(3) 0.0271(3) 0.0417(3) 0.0004(2) 0.0087(2) 0.0048(2)
N3 0.0248(9) 0.0223(9) 0.0230(9) -0.0001(7) 0.0085(7) -0.0018(7)
C4 0.0249(10) 0.0234(11) 0.0259(10) 0.0015(8) 0.0062(8) -0.0014(8)
C5 0.0341(12) 0.0226(10) 0.0305(12) -0.0021(9) 0.0107(10) 0.0015(9)
C6 0.0277(11) 0.0253(11) 0.0276(11) -0.0060(9) 0.0105(9) -0.0031(8)
N7 0.0258(9) 0.0257(9) 0.0187(8) -0.0012(7) 0.0058(7) -0.0027(7)
C8 0.0298(11) 0.0270(11) 0.0192(10) -0.0048(8) 0.0046(8) -0.0020(9)
C9 0.0348(12) 0.0282(11) 0.0228(11) -0.0029(9) 0.0078(9) -0.0038(9)
C10 0.0361(13) 0.0387(13) 0.0285(12) -0.0008(10) 0.0139(10) 0.0002(10)
C11 0.0612(19) 0.0449(16) 0.0551(18) -0.0109(14) 0.0363(16) -0.0037(14)
C12 0.0347(13) 0.0455(16) 0.0492(16) -0.0081(13) 0.0189(12) -0.0062(12)
C13 0.0471(15) 0.0395(14) 0.0237(11) 0.0015(10) 0.0078(10) -0.0078(11)
C14 0.0489(16) 0.0477(16) 0.0273(12) 0.0046(11) -0.0034(11) 0.0001(13)
C15 0.0355(14) 0.0479(16) 0.0344(14) -0.0015(12) -0.0023(11) 0.0023(12)
C16 0.0293(12) 0.0377(13) 0.0263(11) -0.0065(10) 0.0026(9) -0.0019(10)
C17 0.0265(12) 0.0558(17) 0.0327(13) -0.0117(12) 0.0067(10) -0.0090(11)
C18 0.0407(15) 0.0566(19) 0.0567(18) -0.0094(15) 0.0176(14) -0.0175(14)
C19 0.0341(15) 0.085(3) 0.059(2) -0.0261(19) 0.0134(14) -0.0018(15)
C20 0.0510(15) 0.0286(12) 0.0311(12) -0.0092(10) 0.0149(11) -0.0045(11)
C21 0.0426(14) 0.0273(12) 0.0310(12) 0.0048(10) 0.0082(10) -0.0030(10)
C22 0.0285(11) 0.0250(11) 0.0199(10) 0.0014(8) 0.0078(8) -0.0009(8)
C23 0.0347(12) 0.0283(11) 0.0218(10) 0.0020(9) 0.0085(9) -0.0027(9)
C24 0.0439(14) 0.0369(13) 0.0230(11) 0.0004(10) 0.0103(10) -0.0071(11)
C25 0.0521(16) 0.0421(14) 0.0269(12) -0.0041(11) 0.0193(11) -0.0042(12)
C26 0.0405(14) 0.0414(14) 0.0335(13) 0.0012(11) 0.0207(11) 0.0024(11)
C27 0.0306(12) 0.0307(12) 0.0286(11) 0.0021(9) 0.0126(9) -0.0004(9)
C28 0.0272(11) 0.0411(14) 0.0326(12) 0.0000(10) 0.0133(10) 0.0000(10)
C29 0.0376(15) 0.075(2) 0.0492(17) 0.0010(16) 0.0154(13) 0.0167(15)
C30 0.0447(17) 0.0556(19) 0.059(2) 0.0042(15) 0.0069(14) -0.0195(14)
C31 0.0285(11) 0.0426(14) 0.0246(11) 0.0018(10) 0.0046(9) -0.0027(10)
C32 0.0338(13) 0.0531(17) 0.0329(13) 0.0027(12) 0.0053(10) -0.0096(12)
C33 0.0389(14) 0.0492(17) 0.0410(15) 0.0080(13) 0.0011(12) 0.0027(12)
O34 0.0602(13) 0.0398(11) 0.0390(10) -0.0064(9) 0.0235(10) 0.0026(9)
C35 0.0363(13) 0.0256(11) 0.0315(12) -0.0007(9) 0.0074(10) -0.0025(9)
O36 0.0458(11) 0.0346(10) 0.0665(14) -0.0008(10) 0.0216(10) 0.0079(9)
C37 0.0302(11) 0.0306(12) 0.0336(12) -0.0020(10) 0.0105(10) -0.0045(9)
O38 0.0594(13) 0.0509(13) 0.0415(11) 0.0203(10) 0.0128(10) 0.0148(10)
C39 0.0362(13) 0.0299(12) 0.0370(13) 0.0019(10) 0.0117(10) -0.0010(10)
O40 0.0376(11) 0.0455(12) 0.0735(15) -0.0077(11) 0.0140(10) -0.0160(9)
C41 0.0372(14) 0.0320(13) 0.0395(14) -0.0006(11) 0.0116(11) 0.0014(10)
Co42 0.02747(16) 0.02246(15) 0.02371(15) 0.00031(11) 0.00670(12) -0.00187(11)

loop_
_atom_type_symbol
_atom_type_scat_dispersion_real
_atom_type_scat_dispersion_imag
_atom_type_scat_Cromer_Mann_a1
_atom_type_scat_Cromer_Mann_b1
_atom_type_scat_Cromer_Mann_a2
_atom_type_scat_Cromer_Mann_b2
_atom_type_scat_Cromer_Mann_a3
_atom_type_scat_Cromer_Mann_b3
_atom_type_scat_Cromer_Mann_a4
_atom_type_scat_Cromer_Mann_b4
_atom_type_scat_Cromer_Mann_c
_atom_type_scat_source
C 0.0033 0.0016 2.3100 20.8439 1.0200 10.2075 1.5886 0.5687 0.8650 51.6512 0.2156 'International Tables Vol C 4.2.6.8 and 6.1.1.4'
H 0.0000 0.0000 0.4930 10.5109 0.3229 26.1257 0.1402 3.1424 0.0408 57.7998 0.0030 'International Tables Vol C 4.2.6.8 and 6.1.1.4'
Ga 0.2307 1.6083 15.2354 3.0669 6.7006 0.2412 4.3591 10.7805 2.9623 61.4135 1.7189 'International Tables Vol C 4.2.6.8 and 6.1.1.4'
N 0.0061 0.0033 12.2126 0.0057 3.1322 9.8933 2.0125 28.9975 1.1663 0.5826 -11.5290 'International Tables Vol C 4.2.6.8 and 6.1.1.4'
O 0.0106 0.0060 3.0485 13.2771 2.2868 5.7011 1.5463 0.3239 0.8670 32.9089 0.2508 'International Tables Vol C 4.2.6.8 and 6.1.1.4'
Co 0.3494 0.9721 12.2841 4.2791 7.3409 0.2784 4.0034 13.5359 2.3488 71.1692 1.0118 'International Tables Vol C 4.2.6.8 and 6.1.1.4'
Cl 0.1484 0.1585 11.4604 0.0104 7.1964 1.1662 6.2556 18.5194 1.6455 47.7784 -9.5574 'International Tables Vol C 4.2.6.8 and 6.1.1.4'

loop_
_geom_angle_atom_site_label_1
_geom_angle_atom_site_label_2
_geom_angle_atom_site_label_3
_geom_angle
_geom_angle_publ_flag
Cl2 Ga1 N3 112.67(6) yes
Cl2 Ga1 N7 108.92(6) yes
N3 Ga1 N7 97.68(8) yes
Cl2 Ga1 Co42 103.41(2) yes
N3 Ga1 Co42 114.31(6) yes
N7 Ga1 Co42 120.12(6) yes
Ga1 N3 C4 120.25(15) yes
Ga1 N3 C22 119.94(14) yes
C4 N3 C22 119.80(19) yes
N3 C4 C5 124.0(2) yes
N3 C4 C21 120.3(2) yes
C5 C4 C21 115.7(2) yes
C4 C5 C6 129.3(2) yes
C4 C5 H51 115.6 no
C6 C5 H51 115.0 no
C5 C6 N7 123.7(2) yes
C5 C6 C20 116.1(2) yes
N7 C6 C20 120.2(2) yes
Ga1 N7 C6 120.47(15) yes
Ga1 N7 C8 119.32(14) yes
C6 N7 C8 119.98(19) yes
N7 C8 C9 120.9(2) yes
N7 C8 C16 117.4(2) yes
C9 C8 C16 121.7(2) yes
C8 C9 C10 123.8(2) yes
C8 C9 C13 117.6(2) yes
C10 C9 C13 118.5(2) yes
C9 C10 C11 110.3(2) yes
C9 C10 C12 113.0(2) yes
C11 C10 C12 108.4(2) yes
C9 C10 H101 108.8 no
C11 C10 H101 108.0 no
C12 C10 H101 108.3 no
C10 C11 H112 109.0 no
C10 C11 H113 110.9 no
H112 C11 H113 109.0 no
C10 C11 H111 110.4 no
H112 C11 H111 108.6 no
H113 C11 H111 108.9 no
C10 C12 H121 110.7 no
C10 C12 H123 109.3 no
H121 C12 H123 109.2 no
C10 C12 H122 109.3 no
H121 C12 H122 110.0 no
H123 C12 H122 108.3 no
C9 C13 C14 121.2(3) yes
C9 C13 H131 119.1 no
C14 C13 H131 119.7 no
C13 C14 C15 120.2(3) yes
C13 C14 H141 119.8 no
C15 C14 H141 120.0 no
C14 C15 C16 121.2(3) yes
C14 C15 H151 119.8 no
C16 C15 H151 118.9 no
C8 C16 C15 117.9(2) yes
C8 C16 C17 121.6(2) yes
C15 C16 C17 120.4(2) yes
C16 C17 C18 110.8(2) yes
C16 C17 C19 113.7(3) yes
C18 C17 C19 109.8(2) yes
C16 C17 H171 106.9 no
C18 C17 H171 107.4 no
C19 C17 H171 108.0 no
C17 C18 H182 109.7 no
C17 C18 H183 108.7 no
H182 C18 H183 109.6 no
C17 C18 H181 109.1 no
H182 C18 H181 109.7 no
H183 C18 H181 110.0 no
C17 C19 H191 112.0 no
C17 C19 H193 111.0 no
H191 C19 H193 107.9 no
C17 C19 H192 110.9 no
H191 C19 H192 108.0 no
H193 C19 H192 106.8 no
C6 C20 H202 111.6 no
C6 C20 H201 109.4 no
H202 C20 H201 111.5 no
C6 C20 H203 107.5 no
H202 C20 H203 109.2 no
H201 C20 H203 107.5 no
C4 C21 H213 109.8 no
C4 C21 H211 110.9 no
H213 C21 H211 111.1 no
C4 C21 H212 109.0 no
H213 C21 H212 107.4 no
H211 C21 H212 108.5 no
N3 C22 C23 120.7(2) yes
N3 C22 C27 117.97(19) yes
C23 C22 C27 121.4(2) yes
C22 C23 C24 117.5(2) yes
C22 C23 C31 124.5(2) yes
C24 C23 C31 117.9(2) yes
C23 C24 C25 121.8(2) yes
C23 C24 H241 119.3 no
C25 C24 H241 118.9 no
C24 C25 C26 120.1(2) yes
C24 C25 H251 120.5 no
C26 C25 H251 119.5 no
C25 C26 C27 121.4(2) yes
C25 C26 H261 119.5 no
C27 C26 H261 119.1 no
C22 C27 C26 117.8(2) yes
C22 C27 C28 122.4(2) yes
C26 C27 C28 119.7(2) yes
C27 C28 C29 112.6(2) yes
C27 C28 C30 110.9(2) yes
C29 C28 C30 110.7(3) yes
C27 C28 H281 106.7 no
C29 C28 H281 107.7 no
C30 C28 H281 108.0 no
C28 C29 H292 110.8 no
C28 C29 H291 112.1 no
H292 C29 H291 107.3 no
C28 C29 H293 111.0 no
H292 C29 H293 107.2 no
H291 C29 H293 108.3 no
C28 C30 H303 110.5 no
C28 C30 H301 109.3 no
H303 C30 H301 109.1 no
C28 C30 H302 110.0 no
H303 C30 H302 109.4 no
H301 C30 H302 108.5 no
C23 C31 C32 112.6(2) yes
C23 C31 C33 111.0(2) yes
C32 C31 C33 107.8(2) yes
C23 C31 H311 109.8 no
C32 C31 H311 107.7 no
C33 C31 H311 107.7 no
C31 C32 H321 108.1 no
C31 C32 H323 109.8 no
H321 C32 H323 108.9 no
C31 C32 H322 111.1 no
H321 C32 H322 109.8 no
H323 C32 H322 109.1 no
C31 C33 H332 108.6 no
C31 C33 H331 111.4 no
H332 C33 H331 109.7 no
C31 C33 H333 110.0 no
H332 C33 H333 108.0 no
H331 C33 H333 109.1 no
O34 C35 Co42 175.2(2) yes
O36 C37 Co42 178.9(2) yes
O38 C39 Co42 176.3(2) yes
O40 C41 Co42 178.1(3) yes
Ga1 Co42 C41 178.24(9) yes
Ga1 Co42 C35 82.69(8) yes
C41 Co42 C35 97.51(12) yes
Ga1 Co42 C39 83.27(8) yes
C41 Co42 C39 98.30(12) yes
C35 Co42 C39 109.34(12) yes
Ga1 Co42 C37 78.92(8) yes
C41 Co42 C37 99.55(11) yes
C35 Co42 C37 123.66(11) yes
C39 Co42 C37 120.50(12) yes

loop_
_geom_bond_atom_site_label_1
_geom_bond_atom_site_label_2
_geom_bond_distance
_geom_bond_publ_flag
Ga1 Cl2 2.2135(6) yes
Ga1 N3 1.9547(18) yes
Ga1 N7 1.9534(18) yes
Ga1 Co42 2.4255(4) yes
N3 C4 1.339(3) yes
N3 C22 1.450(3) yes
C4 C5 1.400(3) yes
C4 C21 1.502(3) yes
C5 C6 1.394(3) yes
C5 H51 0.938 no
C6 N7 1.341(3) yes
C6 C20 1.509(3) yes
N7 C8 1.453(3) yes
C8 C9 1.409(3) yes
C8 C16 1.405(3) yes
C9 C10 1.519(4) yes
C9 C13 1.398(3) yes
C10 C11 1.538(4) yes
C10 C12 1.530(4) yes
C10 H101 0.986 no
C11 H112 0.958 no
C11 H113 0.970 no
C11 H111 0.974 no
C12 H121 0.968 no
C12 H123 0.978 no
C12 H122 0.966 no
C13 C14 1.383(4) yes
C13 H131 0.947 no
C14 C15 1.376(4) yes
C14 H141 0.942 no
C15 C16 1.397(4) yes
C15 H151 0.948 no
C16 C17 1.524(4) yes
C17 C18 1.534(4) yes
C17 C19 1.530(4) yes
C17 H171 0.985 no
C18 H182 0.950 no
C18 H183 0.954 no
C18 H181 0.973 no
C19 H191 0.970 no
C19 H193 0.979 no
C19 H192 0.960 no
C20 H202 0.962 no
C20 H201 0.957 no
C20 H203 0.975 no
C21 H213 0.946 no
C21 H211 0.955 no
C21 H212 0.938 no
C22 C23 1.416(3) yes
C22 C27 1.412(3) yes
C23 C24 1.396(3) yes
C23 C31 1.523(3) yes
C24 C25 1.372(4) yes
C24 H241 0.954 no
C25 C26 1.382(4) yes
C25 H251 0.943 no
C26 C27 1.395(3) yes
C26 H261 0.942 no
C27 C28 1.522(3) yes
C28 C29 1.531(4) yes
C28 C30 1.526(4) yes
C28 H281 0.992 no
C29 H292 0.989 no
C29 H291 0.967 no
C29 H293 0.970 no
C30 H303 0.959 no
C30 H301 0.964 no
C30 H302 0.968 no
C31 C32 1.539(4) yes
C31 C33 1.539(4) yes
C31 H311 0.983 no
C32 H321 0.962 no
C32 H323 0.973 no
C32 H322 0.979 no
C33 H332 0.972 no
C33 H331 0.965 no
C33 H333 0.963 no
O34 C35 1.140(3) yes
C35 Co42 1.795(3) yes
O36 C37 1.146(3) yes
C37 Co42 1.775(3) yes
O38 C39 1.137(3) yes
C39 Co42 1.786(3) yes
O40 C41 1.135(3) yes
C41 Co42 1.804(3) yes

loop_
_geom_hbond_atom_site_label_D
_geom_hbond_atom_site_label_H
_geom_hbond_atom_site_label_A
_geom_hbond_site_symmetry_A
_geom_hbond_angle_DHA
_geom_hbond_distance_DH
_geom_hbond_distance_HA
_geom_hbond_distance_DA
_geom_hbond_publ_flag
C25 H251 O38 5_564 146.83(8) 0.943 2.560 3.389(4) yes

loop_
_platon_squeeze_void_nr
_platon_squeeze_void_average_x
_platon_squeeze_void_average_y
_platon_squeeze_void_average_z
_platon_squeeze_void_volume
_platon_squeeze_void_count_electrons
_platon_squeeze_void_content
1 0.000 0.000 0.009 518 34 ' '
2 0.500 0.500 0.203 518 34 ' '
